data_4121336
loop_
_publ_author_name
'Janell K. Mahoney'
'David Martin'
'Curtis E. Moore'
'Arnold L. Rheingold'
'Guy Bertrand'

_publ_contact_author_address
;
UCSD-CNRS Joint Research Laboratory (UMI 3555) 
Department of Chemistry and Biochemistry, 
University of California, 
San Diego, La Jolla, CA 92093-0343, USA
;
_publ_contact_author_email gbertrand@ucsd.edu
_publ_contact_author_name 'Guy Bertrand'
_publ_contact_author_phone '(+1)-858 534 5412'
_publ_section_title
;
 Bottleable (Amino)(Carboxy) Radicals Derived from Cyclic (Alkyl)(Amino)
 Carbenes
;
_journal_name_full 'Journal of the American Chemical Society'
_journal_page_first 18766
_journal_page_last 18769
_journal_paper_doi 10.1021/ja4104765
_journal_volume 135
_journal_year 2013
_chemical_formula_moiety 'C75 H108 N3 O3, 5(C H2 Cl2)'
_chemical_formula_sum 'C80 H118 Cl10 N3 O3'
_chemical_formula_weight 1524.27
_chemical_name_systematic
;
 ?
;
_space_group_crystal_system monoclinic
_space_group_IT_number 14
_space_group_name_Hall '-P 2yn'
_space_group_name_H-M_alt 'P 1 21/n 1'
_symmetry_space_group_name_Hall '-P 2yn'
_symmetry_space_group_name_H-M 'P 1 21/n 1'
_atom_sites_solution_hydrogens geom
_atom_sites_solution_primary direct
_atom_sites_solution_secondary difmap
_audit_creation_date 2013-09-17
_audit_creation_method
;
Olex2 1.2-beta
(compiled 2013.09.17 svn.r2790 for OlexSys, GUI svn.r4601)
;
_cell_angle_alpha 90
_cell_angle_beta 90.466(2)
_cell_angle_gamma 90
_cell_formula_units_Z 4
_cell_length_a 11.6366(5)
_cell_length_b 29.7863(13)
_cell_length_c 23.7121(10)
_cell_measurement_reflns_used 9939
_cell_measurement_temperature 100
_cell_measurement_theta_max 23.580
_cell_measurement_theta_min 2.20
_cell_volume 8218.6(6)
_computing_cell_refinement 'SAINT v8.32B (Bruker, 2013)'
_computing_data_collection 'APEX2 v2013.6-2 (Bruker, 2013)'
_computing_data_reduction 'SAINT v8.32B (Bruker, 2013)'
_computing_molecular_graphics
;
O. V. Dolomanov, L. J. Bourhis, R. J. Gildea, J. A. K. Howard and H. Puschmann,
OLEX2: a complete structure solution, refinement and analysis program.
J. Appl. Cryst. (2009). 42, 339-341.
;
_computing_publication_material
;
O. V. Dolomanov, L. J. Bourhis, R. J. Gildea, J. A. K. Howard and H. Puschmann,
OLEX2: a complete structure solution, refinement and analysis program.
J. Appl. Cryst. (2009). 42, 339-341.
;
_computing_structure_refinement
;
SHELX, G.M. Sheldrick, Acta Cryst.
(2008). A64, 112-122
;
_computing_structure_solution
;
SHELXT, G.M. Sheldrick, Acta Cryst.
(2008). A64, 112-122
;
_diffrn_ambient_temperature 100
_diffrn_detector 'Bruker APEX-II CCD'
_diffrn_detector_area_resol_mean 7.9
_diffrn_detector_type 'CCD Area Detector'
_diffrn_measured_fraction_theta_full 0.995
_diffrn_measured_fraction_theta_max 0.992
_diffrn_measurement_device 'Kappa Four-Circle Diffractometer'
_diffrn_measurement_device_type 'Bruker X8 APEX II'
_diffrn_measurement_method '\w and \f scans'
_diffrn_radiation_monochromator graphite
_diffrn_radiation_probe x-ray
_diffrn_radiation_type MoK\a
_diffrn_radiation_wavelength 0.71073
_diffrn_radiation_xray_symbol K-L~3~
_diffrn_reflns_av_R_equivalents 0.0732
_diffrn_reflns_av_unetI/netI 0.0758
_diffrn_reflns_Laue_measured_fraction_full 0.995
_diffrn_reflns_Laue_measured_fraction_max 0.992
_diffrn_reflns_limit_h_max 12
_diffrn_reflns_limit_h_min -13
_diffrn_reflns_limit_k_max 35
_diffrn_reflns_limit_k_min -35
_diffrn_reflns_limit_l_max 28
_diffrn_reflns_limit_l_min -28
_diffrn_reflns_number 65716
_diffrn_reflns_point_group_measured_fraction_full 0.995
_diffrn_reflns_point_group_measured_fraction_max 0.992
_diffrn_reflns_theta_full 25.000
_diffrn_reflns_theta_max 25.431
_diffrn_reflns_theta_min 1.849
_diffrn_source 'sealed tube'
_diffrn_source_type fine-focus
_diffrn_standards_number 0
_exptl_absorpt_coefficient_mu 0.386
_exptl_absorpt_correction_T_max 0.2590
_exptl_absorpt_correction_T_min 0.2155
_exptl_absorpt_correction_type multi-scan
_exptl_absorpt_process_details
;
SADABS-2012/1 (Bruker,2012) was used for absorption correction.
wR2(int) was 0.0698 before and 0.0516 after correction.
The Ratio of minimum to maximum transmission is 0.8320.
The \l/2 correction factor is 0.0015.
;
_exptl_crystal_colour Yellow
_exptl_crystal_colour_primary yellow
_exptl_crystal_density_diffrn 1.232
_exptl_crystal_description Block
_exptl_crystal_F_000 3252
_exptl_crystal_size_max 0.351
_exptl_crystal_size_mid 0.217
_exptl_crystal_size_min 0.143
_refine_diff_density_max 1.025
_refine_diff_density_min -1.177
_refine_diff_density_rms 0.074
_refine_ls_extinction_method none
_refine_ls_goodness_of_fit_ref 1.025
_refine_ls_hydrogen_treatment constr
_refine_ls_matrix_type full
_refine_ls_number_parameters 935
_refine_ls_number_reflns 15044
_refine_ls_number_restraints 27
_refine_ls_restrained_S_all 1.027
_refine_ls_R_factor_all 0.1290
_refine_ls_R_factor_gt 0.0716
_refine_ls_shift/su_max 0.000
_refine_ls_shift/su_mean 0.000
_refine_ls_structure_factor_coef Fsqd
_refine_ls_weighting_details 'w=1/[\s^2^(Fo^2^)+(0.0971P)^2^+10.8495P] where P=(Fo^2^+2Fc^2^)/3'
_refine_ls_weighting_scheme calc
_refine_ls_wR_factor_gt 0.1785
_refine_ls_wR_factor_ref 0.2135
_reflns_Friedel_coverage 0.000
_reflns_number_gt 8947
_reflns_number_total 15044
_reflns_threshold_expression 'I > 2\s(I)'
_cod_data_source_file ja4104765_si_006.cif
_cod_data_source_block 3c
_cod_depositor_comments
;
The following automatic conversions were performed:

'_exptl_crystal_colour_primary' value 'Yellow' changed to 'yellow'
according to the built-in table from CIF Core dictionary named
'cif_core.dic' version 2.4.1 from 2010-06-29.

Automatic conversion script
Id: cif_fix_values 2281 2013-09-26 08:29:07Z andrius 
;
_cod_database_code 4121336
_shelxl_version_number 2013-3
_shelx_space_group_comment
;
The symmetry employed for this shelxl refinement is uniquely defined
by the following loop, which should always be used as a source of
symmetry information in preference to the above space-group names.
They are only intended as comments.
;
_shelx_estimated_absorpt_t_max 0.947
_shelx_estimated_absorpt_t_min 0.876
_olex2_refinement_description
;
1. Fixed Uiso
 At 1.2 times of:
  All C(H) groups, All C(H,H) groups, All C(H,H,H,H) groups
 At 1.5 times of:
  All C(H,H,H) groups
2. Restrained distances
 Cl4B-C2SB = Cl3B-C2SB
 1.75 with sigma of 0.02
 Cl3B-Cl4B
 2.9 with sigma of 0.02
 Cl5S-C3S = Cl5B-C3S
 1.75 with sigma of 0.02
 Cl5B-Cl6B
 2.9 with sigma of 0.02
 Cl9B-C5SB = Cl1C-C5SB
 1.75 with sigma of 0.02
 Cl1C-Cl9B
 2.9 with sigma of 0.02
3. Uiso/Uaniso restraints and constraints
Uanis(Cl8S) = Uanis(Cl8B)
Uanis(Cl6B) = Uanis(Cl6S)
Uanis(Cl5B) = Uanis(Cl5S)
Uanis(C2S) = Uanis(C2SB)
Uanis(Cl4B) = Uanis(Cl4S)
Uanis(C5S) = Uanis(C5SB)
Uanis(Cl9B) = Uanis(C5SB) = Uanis(Cl1C)
Uanis(Cl9S) = Uanis(Cl9B)
Uanis(Cl10) = Uanis(Cl1B) = Uanis(Cl1C)
4. Rigid body (RIGU) restrains
 C3S, Cl6S, Cl6B, Cl5S, Cl5B
 with sigma for 1-2 distances of 0.004 and sigma for 1-3 distances of 0.004
5. others
 Sof(Cl7B)=Sof(Cl8B)=Sof(C4SB)=Sof(H4SC)=Sof(H4SD)=1-FVAR(1)
 Sof(Cl7S)=Sof(Cl8S)=Sof(C4S)=Sof(H4SA)=Sof(H4SB)=FVAR(1)
 Sof(Cl5S)=Sof(Cl6S)=Sof(H3SA)=Sof(H3SB)=1-FVAR(2)
 Sof(Cl5B)=Sof(Cl6B)=Sof(H3SC)=Sof(H3SD)=FVAR(2)
 Sof(Cl3B)=Sof(Cl4B)=1-FVAR(3)
 Sof(Cl3S)=Sof(Cl4S)=FVAR(3)
 Sof(C2SB)=Sof(H2SC)=Sof(H2SD)=1-FVAR(4)
 Sof(C2S)=Sof(H2SA)=Sof(H2SB)=FVAR(4)
 Fixed Sof: Cl9S(0.9) Cl10(0.7) Cl1B(0.2) Cl1C(0.1) Cl9B(0.1) C5S(0.9)
 H5SA(0.7) H5SB(0.7) H5SC(0.2) H5SD(0.2) C5SB(0.1) H5SE(0.1) H5SF(0.1)
6.a Ternary CH refined with riding coordinates:
 C20(H20), C20A(H20A), C20B(H20B), C23(H23), C23A(H23A), C23B(H23B)
6.b Secondary CH2 refined with riding coordinates:
 C6(H6A,H6B), C6A(H6AA,H6AB), C6B(H6BA,H6BB), C10(H10A,H10B), C10A(H10C,H10D),
 C10B(H10E,H10F), C12(H12A,H12B), C12A(H12C,H12D), C12B(H12E,H12F), C3S(H3SC,
 H3SD), C3S(H3SA,H3SB), C5S(H5SA,H5SB), C5S(H5SC,H5SD), C5SB(H5SE,H5SF),
 C4S(H4SA,H4SB), C4SB(H4SC,H4SD), C2S(H2SA,H2SB), C2SB(H2SC,H2SD), C1S(H1SA,
 H1SB)
6.c Aromatic/amide H refined with riding coordinates:
 C4(H4), C4A(H4A), C4B(H4B), C16(H16), C16A(H16A), C16B(H16B), C17(H17),
 C17A(H17A), C17B(H17B), C18(H18), C18A(H18A), C18B(H18B)
6.d Idealised Me refined as rotating group:
 C8(H8A,H8B,H8C), C8A(H8AA,H8AB,H8AC), C8B(H8BA,H8BB,H8BC), C9(H9A,H9B,H9C),
 C9A(H9AA,H9AB,H9AC), C9B(H9BA,H9BB,H9BC), C11(H11A,H11B,H11C), C11A(H11D,H11E,
 H11F), C11B(H11G,H11H,H11I), C13(H13A,H13B,H13C), C13A(H13D,H13E,H13F),
 C13B(H13G,H13H,H13I), C21(H21A,H21B,H21C), C21A(H21D,H21E,H21F), C21B(H21G,
 H21H,H21I), C22(H22A,H22B,H22C), C22A(H22D,H22E,H22F), C22B(H22G,H22H,H22I),
 C24(H24A,H24B,H24C), C24A(H24D,H24E,H24F), C24B(H24G,H24H,H24I), C25(H25A,H25B,
 H25C), C25A(H25D,H25E,H25F), C25B(H25G,H25H,H25I)
;

loop_
_space_group_symop_operation_xyz
'x, y, z'
'-x+1/2, y+1/2, -z+1/2'
'-x, -y, -z'
'x-1/2, -y-1/2, z-1/2'

loop_
_atom_site_label
_atom_site_type_symbol
_atom_site_fract_x
_atom_site_fract_y
_atom_site_fract_z
_atom_site_U_iso_or_equiv
_atom_site_adp_type
_atom_site_occupancy
_atom_site_site_symmetry_order
_atom_site_calc_flag
_atom_site_refinement_flags_posn
_atom_site_refinement_flags_adp
_atom_site_refinement_flags_occupancy
_atom_site_disorder_assembly
_atom_site_disorder_group
O1 O 0.2821(2) 0.35105(9) 0.58358(11) 0.0299(7) Uani 1 1 d . . . . .
O1A O 0.2234(2) 0.17254(9) 0.50177(11) 0.0267(6) Uani 1 1 d . . . . .
O1B O 0.2331(2) 0.31485(10) 0.31677(11) 0.0288(6) Uani 1 1 d . . . . .
N1 N 0.0879(2) 0.40375(9) 0.61566(12) 0.0157(6) Uani 1 1 d . . . . .
N1A N 0.0390(3) 0.12603(10) 0.44595(12) 0.0207(7) Uani 1 1 d . . . . .
N1B N 0.4638(2) 0.34255(10) 0.29721(12) 0.0192(7) Uani 1 1 d . . . . .
C1 C 0.0893(3) 0.37419(12) 0.57099(14) 0.0157(8) Uani 1 1 d . . . . .
C1A C 0.0541(3) 0.17192(12) 0.44440(14) 0.0182(8) Uani 1 1 d . . . . .
C1B C 0.4227(3) 0.33007(12) 0.34946(15) 0.0174(8) Uani 1 1 d . . . . .
C2 C 0.1853(3) 0.34835(12) 0.55667(14) 0.0170(8) Uani 1 1 d . . . . .
C2A C 0.1473(3) 0.19325(12) 0.47133(14) 0.0199(8) Uani 1 1 d . . . . .
C2B C 0.3089(3) 0.31761(12) 0.35775(15) 0.0207(8) Uani 1 1 d . . . . .
C3 C 0.1893(3) 0.31677(12) 0.50716(14) 0.0157(8) Uani 1 1 d . . . . .
C3A C 0.1711(3) 0.24269(12) 0.46540(14) 0.0169(8) Uani 1 1 d . . . . .
C3B C 0.2612(3) 0.30291(12) 0.41322(14) 0.0173(8) Uani 1 1 d . . . . .
C4 C 0.1559(3) 0.27215(12) 0.51099(15) 0.0174(8) Uani 1 1 d . . . . .
H4 H 0.1225 0.2614 0.5448 0.021 Uiso 1 1 calc R U . . .
C4A C 0.2242(3) 0.25837(12) 0.41733(15) 0.0193(8) Uani 1 1 d . . . . .
H4A H 0.2358 0.2385 0.3865 0.023 Uiso 1 1 calc R U . . .
C4B C 0.2425(3) 0.33171(12) 0.45776(15) 0.0182(8) Uani 1 1 d . . . . .
H4B H 0.2660 0.3622 0.4549 0.022 Uiso 1 1 calc R U . . .
C5 C -0.0295(3) 0.42279(12) 0.62608(16) 0.0213(8) Uani 1 1 d . . . . .
C5A C -0.0689(3) 0.11006(13) 0.41764(16) 0.0257(9) Uani 1 1 d . . . . .
C5B C 0.5905(3) 0.35119(13) 0.29598(15) 0.0227(9) Uani 1 1 d . . . . .
C6 C -0.0871(3) 0.41477(13) 0.56944(15) 0.0214(8) Uani 1 1 d . . . . .
H6A H -0.0803 0.4418 0.5455 0.026 Uiso 1 1 calc R U . . .
H6B H -0.1698 0.4082 0.5747 0.026 Uiso 1 1 calc R U . . .
C6A C -0.1286(3) 0.15401(13) 0.40095(17) 0.0267(9) Uani 1 1 d . . . . .
H6AA H -0.2030 0.1565 0.4206 0.032 Uiso 1 1 calc R U . . .
H6AB H -0.1438 0.1543 0.3598 0.032 Uiso 1 1 calc R U . . .
C6B C 0.6280(3) 0.34082(13) 0.35693(16) 0.0247(9) Uani 1 1 d . . . . .
H6BA H 0.6652 0.3676 0.3738 0.030 Uiso 1 1 calc R U . . .
H6BB H 0.6844 0.3159 0.3572 0.030 Uiso 1 1 calc R U . . .
C7 C -0.0274(3) 0.37446(12) 0.54096(14) 0.0180(8) Uani 1 1 d . . . . .
C7A C -0.0498(3) 0.19434(12) 0.41738(15) 0.0215(8) Uani 1 1 d . . . . .
C7B C 0.5212(3) 0.32749(13) 0.39196(15) 0.0220(8) Uani 1 1 d . . . . .
C8 C -0.0267(3) 0.47243(14) 0.64101(18) 0.0296(10) Uani 1 1 d . . . . .
H8A H 0.0073 0.4894 0.6099 0.044 Uiso 1 1 calc R U . . .
H8B H 0.0195 0.4768 0.6753 0.044 Uiso 1 1 calc R U . . .
H8C H -0.1052 0.4831 0.6475 0.044 Uiso 1 1 calc R U . . .
C8A C -0.1431(4) 0.08219(15) 0.45757(19) 0.0393(11) Uani 1 1 d . . . . .
H8AA H -0.1609 0.1000 0.4912 0.059 Uiso 1 1 calc R U . . .
H8AB H -0.1011 0.0551 0.4688 0.059 Uiso 1 1 calc R U . . .
H8AC H -0.2147 0.0737 0.4383 0.059 Uiso 1 1 calc R U . . .
C8B C 0.6507(3) 0.32100(14) 0.25393(17) 0.0298(10) Uani 1 1 d . . . . .
H8BA H 0.6204 0.3269 0.2160 0.045 Uiso 1 1 calc R U . . .
H8BB H 0.6371 0.2895 0.2638 0.045 Uiso 1 1 calc R U . . .
H8BC H 0.7334 0.3271 0.2549 0.045 Uiso 1 1 calc R U . . .
C9 C -0.0888(3) 0.39830(15) 0.67443(16) 0.0299(10) Uani 1 1 d . . . . .
H9A H -0.0475 0.4043 0.7098 0.045 Uiso 1 1 calc R U . . .
H9B H -0.0889 0.3659 0.6670 0.045 Uiso 1 1 calc R U . . .
H9C H -0.1682 0.4090 0.6775 0.045 Uiso 1 1 calc R U . . .
C9A C -0.0426(4) 0.08094(15) 0.36626(18) 0.0368(11) Uani 1 1 d . . . . .
H9AA H 0.0063 0.0557 0.3778 0.055 Uiso 1 1 calc R U . . .
H9AB H -0.0025 0.0990 0.3380 0.055 Uiso 1 1 calc R U . . .
H9AC H -0.1145 0.0695 0.3501 0.055 Uiso 1 1 calc R U . . .
C9B C 0.6171(3) 0.39962(14) 0.27946(17) 0.0292(10) Uani 1 1 d . . . . .
H9BA H 0.5862 0.4201 0.3080 0.044 Uiso 1 1 calc R U . . .
H9BB H 0.5817 0.4062 0.2428 0.044 Uiso 1 1 calc R U . . .
H9BC H 0.7005 0.4036 0.2771 0.044 Uiso 1 1 calc R U . . .
C10 C -0.0193(3) 0.38205(13) 0.47664(15) 0.0221(8) Uani 1 1 d . . . . .
H10A H 0.0120 0.3545 0.4593 0.027 Uiso 1 1 calc R U . . .
H10B H -0.0980 0.3864 0.4614 0.027 Uiso 1 1 calc R U . . .
C10A C -0.1121(3) 0.22521(13) 0.45921(16) 0.0263(9) Uani 1 1 d . . . . .
H10C H -0.0641 0.2522 0.4657 0.032 Uiso 1 1 calc R U . . .
H10D H -0.1850 0.2353 0.4415 0.032 Uiso 1 1 calc R U . . .
C10B C 0.5351(3) 0.27997(14) 0.41670(16) 0.0270(9) Uani 1 1 d . . . . .
H10E H 0.6048 0.2796 0.4409 0.032 Uiso 1 1 calc R U . . .
H10F H 0.4685 0.2739 0.4413 0.032 Uiso 1 1 calc R U . . .
C11 C 0.0547(3) 0.42185(14) 0.45813(16) 0.0281(9) Uani 1 1 d . . . . .
H11A H 0.0595 0.4223 0.4169 0.042 Uiso 1 1 calc R U . . .
H11B H 0.1320 0.4189 0.4744 0.042 Uiso 1 1 calc R U . . .
H11C H 0.0198 0.4499 0.4713 0.042 Uiso 1 1 calc R U . . .
C11A C -0.1393(4) 0.20437(15) 0.51610(17) 0.0350(10) Uani 1 1 d . . . . .
H11D H -0.1887 0.1780 0.5106 0.053 Uiso 1 1 calc R U . . .
H11E H -0.1792 0.2264 0.5396 0.053 Uiso 1 1 calc R U . . .
H11F H -0.0677 0.1952 0.5348 0.053 Uiso 1 1 calc R U . . .
C11B C 0.5443(4) 0.24190(14) 0.37433(17) 0.0313(10) Uani 1 1 d . . . . .
H11G H 0.4761 0.2418 0.3498 0.047 Uiso 1 1 calc R U . . .
H11H H 0.5497 0.2132 0.3944 0.047 Uiso 1 1 calc R U . . .
H11I H 0.6132 0.2462 0.3514 0.047 Uiso 1 1 calc R U . . .
C12 C -0.0935(3) 0.33043(13) 0.55227(16) 0.0219(8) Uani 1 1 d . . . . .
H12A H -0.0470 0.3050 0.5384 0.026 Uiso 1 1 calc R U . . .
H12B H -0.1017 0.3267 0.5935 0.026 Uiso 1 1 calc R U . . .
C12A C -0.0252(3) 0.22314(14) 0.36431(16) 0.0273(9) Uani 1 1 d . . . . .
H12C H -0.0999 0.2340 0.3494 0.033 Uiso 1 1 calc R U . . .
H12D H 0.0187 0.2499 0.3767 0.033 Uiso 1 1 calc R U . . .
C12B C 0.5117(3) 0.36030(14) 0.44297(16) 0.0260(9) Uani 1 1 d . . . . .
H12E H 0.4535 0.3483 0.4691 0.031 Uiso 1 1 calc R U . . .
H12F H 0.5864 0.3604 0.4633 0.031 Uiso 1 1 calc R U . . .
C13 C -0.2130(3) 0.32790(14) 0.52495(19) 0.0325(10) Uani 1 1 d . . . . .
H13A H -0.2053 0.3263 0.4839 0.049 Uiso 1 1 calc R U . . .
H13B H -0.2571 0.3547 0.5350 0.049 Uiso 1 1 calc R U . . .
H13C H -0.2529 0.3011 0.5385 0.049 Uiso 1 1 calc R U . . .
C13A C 0.0383(4) 0.20236(16) 0.31630(18) 0.0378(11) Uani 1 1 d . . . . .
H13D H 0.0414 0.2236 0.2848 0.057 Uiso 1 1 calc R U . . .
H13E H -0.0015 0.1750 0.3041 0.057 Uiso 1 1 calc R U . . .
H13F H 0.1167 0.1949 0.3285 0.057 Uiso 1 1 calc R U . . .
C13B C 0.4803(4) 0.40827(14) 0.42924(17) 0.0314(10) Uani 1 1 d . . . . .
H13G H 0.5324 0.4199 0.4004 0.047 Uiso 1 1 calc R U . . .
H13H H 0.4869 0.4267 0.4634 0.047 Uiso 1 1 calc R U . . .
H13I H 0.4011 0.4094 0.4150 0.047 Uiso 1 1 calc R U . . .
C14 C 0.1848(3) 0.41683(12) 0.64990(15) 0.0190(8) Uani 1 1 d . . . . .
C14A C 0.1263(3) 0.09375(12) 0.46192(15) 0.0209(8) Uani 1 1 d . . . . .
C14B C 0.3911(3) 0.35147(12) 0.24838(15) 0.0193(8) Uani 1 1 d . . . . .
C15 C 0.2150(3) 0.39260(13) 0.69874(15) 0.0232(9) Uani 1 1 d . . . . .
C15A C 0.2127(3) 0.08267(13) 0.42337(16) 0.0249(9) Uani 1 1 d . . . . .
C15B C 0.3724(3) 0.31733(13) 0.20849(16) 0.0231(9) Uani 1 1 d . . . . .
C16 C 0.3055(3) 0.40802(14) 0.73144(16) 0.0292(9) Uani 1 1 d . . . . .
H16 H 0.3258 0.3922 0.7648 0.035 Uiso 1 1 calc R U . . .
C16A C 0.2884(4) 0.04833(14) 0.43776(18) 0.0317(10) Uani 1 1 d . . . . .
H16A H 0.3467 0.0400 0.4119 0.038 Uiso 1 1 calc R U . . .
C16B C 0.3025(3) 0.32697(14) 0.16191(16) 0.0291(9) Uani 1 1 d . . . . .
H16B H 0.2896 0.3044 0.1343 0.035 Uiso 1 1 calc R U . . .
C17 C 0.3672(3) 0.44577(14) 0.71703(17) 0.0296(10) Uani 1 1 d . . . . .
H17 H 0.4289 0.4559 0.7403 0.036 Uiso 1 1 calc R U . . .
C17A C 0.2810(4) 0.02618(14) 0.48825(18) 0.0340(10) Uani 1 1 d . . . . .
H17A H 0.3317 0.0020 0.4965 0.041 Uiso 1 1 calc R U . . .
C17B C 0.2519(3) 0.36841(15) 0.15516(17) 0.0322(10) Uani 1 1 d . . . . .
H17B H 0.2058 0.3744 0.1228 0.039 Uiso 1 1 calc R U . . .
C18 C 0.3382(3) 0.46871(13) 0.66834(17) 0.0267(9) Uani 1 1 d . . . . .
H18 H 0.3811 0.4946 0.6583 0.032 Uiso 1 1 calc R U . . .
C18A C 0.1994(4) 0.03910(14) 0.52729(17) 0.0294(9) Uani 1 1 d . . . . .
H18A H 0.1969 0.0246 0.5629 0.035 Uiso 1 1 calc R U . . .
C18B C 0.2684(3) 0.40110(14) 0.19544(17) 0.0287(9) Uani 1 1 d . . . . .
H18B H 0.2320 0.4294 0.1910 0.034 Uiso 1 1 calc R U . . .
C19 C 0.2485(3) 0.45506(12) 0.63386(15) 0.0202(8) Uani 1 1 d . . . . .
C19A C 0.1210(3) 0.07307(12) 0.51499(16) 0.0241(9) Uani 1 1 d . . . . .
C19B C 0.3378(3) 0.39336(13) 0.24278(16) 0.0233(9) Uani 1 1 d . . . . .
C20 C 0.1586(4) 0.34839(15) 0.71461(18) 0.0341(10) Uani 1 1 d . . . . .
H20 H 0.0959 0.3423 0.6866 0.041 Uiso 1 1 calc R U . . .
C20A C 0.2314(4) 0.10815(14) 0.36887(17) 0.0325(10) Uani 1 1 d . . . . .
H20A H 0.1635 0.1282 0.3627 0.039 Uiso 1 1 calc R U . . .
C20B C 0.4156(4) 0.26939(13) 0.21512(17) 0.0300(10) Uani 1 1 d . . . . .
H20B H 0.4679 0.2683 0.2487 0.036 Uiso 1 1 calc R U . . .
C21 C 0.1052(4) 0.3496(2) 0.77296(19) 0.0548(15) Uani 1 1 d . . . . .
H21A H 0.0588 0.3769 0.7768 0.082 Uiso 1 1 calc R U . . .
H21B H 0.1662 0.3496 0.8017 0.082 Uiso 1 1 calc R U . . .
H21C H 0.0563 0.3232 0.7780 0.082 Uiso 1 1 calc R U . . .
C21A C 0.2411(5) 0.07720(17) 0.31743(19) 0.0515(14) Uani 1 1 d . . . . .
H21D H 0.1757 0.0565 0.3166 0.077 Uiso 1 1 calc R U . . .
H21E H 0.3128 0.0600 0.3199 0.077 Uiso 1 1 calc R U . . .
H21F H 0.2409 0.0953 0.2829 0.077 Uiso 1 1 calc R U . . .
C21B C 0.4838(4) 0.25430(16) 0.16361(18) 0.0390(11) Uani 1 1 d . . . . .
H21G H 0.5484 0.2748 0.1578 0.058 Uiso 1 1 calc R U . . .
H21H H 0.4337 0.2546 0.1302 0.058 Uiso 1 1 calc R U . . .
H21I H 0.5131 0.2238 0.1699 0.058 Uiso 1 1 calc R U . . .
C22 C 0.2466(4) 0.31013(16) 0.7107(2) 0.0508(14) Uani 1 1 d . . . . .
H22A H 0.3064 0.3143 0.7396 0.076 Uiso 1 1 calc R U . . .
H22B H 0.2816 0.3103 0.6733 0.076 Uiso 1 1 calc R U . . .
H22C H 0.2079 0.2813 0.7168 0.076 Uiso 1 1 calc R U . . .
C22A C 0.3379(4) 0.13789(16) 0.3736(2) 0.0434(12) Uani 1 1 d . . . . .
H22D H 0.4063 0.1190 0.3780 0.065 Uiso 1 1 calc R U . . .
H22E H 0.3308 0.1577 0.4064 0.065 Uiso 1 1 calc R U . . .
H22F H 0.3449 0.1561 0.3394 0.065 Uiso 1 1 calc R U . . .
C22B C 0.3162(4) 0.23722(16) 0.2254(2) 0.0449(12) Uani 1 1 d . . . . .
H22G H 0.3463 0.2069 0.2315 0.067 Uiso 1 1 calc R U . . .
H22H H 0.2646 0.2373 0.1926 0.067 Uiso 1 1 calc R U . . .
H22I H 0.2738 0.2469 0.2589 0.067 Uiso 1 1 calc R U . . .
C23 C 0.2268(3) 0.47936(13) 0.57837(16) 0.0240(9) Uani 1 1 d . . . . .
H23 H 0.1511 0.4690 0.5629 0.029 Uiso 1 1 calc R U . . .
C23A C 0.0394(4) 0.08808(14) 0.56093(16) 0.0299(10) Uani 1 1 d . . . . .
H23A H -0.0194 0.1082 0.5433 0.036 Uiso 1 1 calc R U . . .
C23B C 0.3438(4) 0.42920(13) 0.28841(18) 0.0302(10) Uani 1 1 d . . . . .
H23B H 0.4042 0.4200 0.3163 0.036 Uiso 1 1 calc R U . . .
C24 C 0.2217(4) 0.53025(14) 0.5851(2) 0.0357(11) Uani 1 1 d . . . . .
H24A H 0.2956 0.5412 0.5996 0.054 Uiso 1 1 calc R U . . .
H24B H 0.1608 0.5381 0.6117 0.054 Uiso 1 1 calc R U . . .
H24C H 0.2053 0.5441 0.5484 0.054 Uiso 1 1 calc R U . . .
C24A C -0.0240(4) 0.04850(15) 0.58823(19) 0.0398(11) Uani 1 1 d . . . . .
H24D H 0.0312 0.0297 0.6088 0.060 Uiso 1 1 calc R U . . .
H24E H -0.0620 0.0306 0.5588 0.060 Uiso 1 1 calc R U . . .
H24F H -0.0817 0.0600 0.6144 0.060 Uiso 1 1 calc R U . . .
C24B C 0.3765(5) 0.47539(15) 0.2653(2) 0.0460(12) Uani 1 1 d . . . . .
H24G H 0.3160 0.4860 0.2395 0.069 Uiso 1 1 calc R U . . .
H24H H 0.4492 0.4732 0.2449 0.069 Uiso 1 1 calc R U . . .
H24I H 0.3851 0.4966 0.2966 0.069 Uiso 1 1 calc R U . . .
C25 C 0.3198(4) 0.46643(15) 0.53624(17) 0.0334(10) Uani 1 1 d . . . . .
H25A H 0.3254 0.4337 0.5340 0.050 Uiso 1 1 calc R U . . .
H25B H 0.3938 0.4788 0.5487 0.050 Uiso 1 1 calc R U . . .
H25C H 0.3000 0.4785 0.4990 0.050 Uiso 1 1 calc R U . . .
C25A C 0.1027(4) 0.11493(15) 0.60634(17) 0.0412(12) Uani 1 1 d . . . . .
H25D H 0.1409 0.1407 0.5890 0.062 Uiso 1 1 calc R U . . .
H25E H 0.1602 0.0958 0.6248 0.062 Uiso 1 1 calc R U . . .
H25F H 0.0476 0.1255 0.6344 0.062 Uiso 1 1 calc R U . . .
C25B C 0.2288(4) 0.43183(15) 0.31951(19) 0.0382(11) Uani 1 1 d . . . . .
H25G H 0.2093 0.4022 0.3346 0.057 Uiso 1 1 calc R U . . .
H25H H 0.1683 0.4416 0.2932 0.057 Uiso 1 1 calc R U . . .
H25I H 0.2352 0.4534 0.3506 0.057 Uiso 1 1 calc R U . . .
Cl9S Cl 0.45157(12) 0.11359(5) 0.71385(6) 0.0531(3) Uani 0.9 1 d . . P B .
Cl5S Cl 0.5193(13) 0.0664(4) 0.5734(9) 0.0835(19) Uani 0.650(16) 1 d D U P A 1
Cl6S Cl 0.5485(6) 0.1448(4) 0.5010(3) 0.096(2) Uani 0.650(16) 1 d . U P A 1
Cl10 Cl 0.4493(3) 0.14871(8) 0.82984(13) 0.0531(3) Uani 0.7 1 d . . P B 1
Cl1B Cl 0.4403(10) 0.1361(3) 0.8271(5) 0.0531(3) Uani 0.2 1 d . . P B 2
Cl5B Cl 0.502(3) 0.0608(8) 0.5747(16) 0.0835(19) Uani 0.350(16) 1 d D U P A 2
Cl6B Cl 0.5647(12) 0.1251(5) 0.4928(6) 0.096(2) Uani 0.350(16) 1 d D U P A 2
Cl1C Cl 0.4306(12) 0.1142(5) 0.8172(6) 0.0531(3) Uani 0.1 1 d D . P C 3
Cl9B Cl 0.4586(11) 0.1929(4) 0.7426(5) 0.0531(3) Uani 0.1 1 d D . P C 3
C3S C 0.4587(6) 0.1134(2) 0.5454(3) 0.0783(18) Uani 1 1 d D U . . .
H3SC H 0.4582 0.1371 0.5747 0.094 Uiso 0.350(16) 1 calc R U P A 2
H3SD H 0.3811 0.1112 0.5282 0.094 Uiso 0.350(16) 1 calc R U P A 2
H3SA H 0.4334 0.1329 0.5767 0.094 Uiso 0.650(16) 1 calc R U P A 1
H3SB H 0.3894 0.1045 0.5237 0.094 Uiso 0.650(16) 1 calc R U P A 1
C5S C 0.5054(5) 0.1532(2) 0.7609(2) 0.0531(3) Uani 0.9 1 d . . P . .
H5SA H 0.4881 0.1836 0.7461 0.064 Uiso 0.7 1 calc R U P B 1
H5SB H 0.5900 0.1501 0.7630 0.064 Uiso 0.7 1 calc R U P B 1
H5SC H 0.4815 0.1839 0.7501 0.064 Uiso 0.2 1 calc R U P B 2
H5SD H 0.5903 0.1519 0.7632 0.064 Uiso 0.2 1 calc R U P B 2
C5SB C 0.462(5) 0.1706(9) 0.8089(11) 0.0531(3) Uani 0.1 1 d D . P C 3
H5SE H 0.4074 0.1878 0.8323 0.064 Uiso 0.1 1 calc R U P C 3
H5SF H 0.5397 0.1758 0.8248 0.064 Uiso 0.1 1 calc R U P C 3
Cl7S Cl 0.4049(2) -0.04576(9) 0.64025(14) 0.0818(11) Uani 0.613(4) 1 d . . P D 1
Cl8S Cl 0.251(3) 0.0213(10) 0.6867(13) 0.065(3) Uani 0.613(4) 1 d . . P D 1
Cl7B Cl 0.5067(4) -0.0059(2) 0.70137(19) 0.106(2) Uani 0.387(4) 1 d . . P D 2
Cl8B Cl 0.262(5) 0.0157(17) 0.680(2) 0.065(3) Uani 0.387(4) 1 d . . P D 2
C4S C 0.3770(10) -0.0115(4) 0.6971(5) 0.067(3) Uani 0.613(4) 1 d . . P D 1
H4SA H 0.4434 0.0086 0.7035 0.081 Uiso 0.613(4) 1 calc R U P D 1
H4SB H 0.3676 -0.0303 0.7312 0.081 Uiso 0.613(4) 1 calc R U P D 1
C4SB C 0.3644(14) 0.0036(6) 0.7255(6) 0.051(4) Uani 0.387(4) 1 d . . P D 2
H4SC H 0.3403 -0.0236 0.7463 0.061 Uiso 0.387(4) 1 calc R U P D 2
H4SD H 0.3680 0.0284 0.7533 0.061 Uiso 0.387(4) 1 calc R U P D 2
Cl3S Cl 0.34140(14) 0.21169(5) 0.63380(6) 0.0604(5) Uani 0.939(3) 1 d . . P E 1
Cl4S Cl 0.54903(15) 0.24668(9) 0.58247(12) 0.0997(8) Uani 0.939(3) 1 d . . P E 1
Cl3B Cl 0.550(2) 0.1958(8) 0.5200(12) 0.079(10) Uani 0.061(3) 1 d D . P E 2
Cl4B Cl 0.541(3) 0.2481(13) 0.6209(14) 0.0997(8) Uani 0.061(3) 1 d D . P E 2
C2S C 0.4021(4) 0.24165(19) 0.5784(2) 0.0463(15) Uani 0.949(9) 1 d . . P E 1
H2SA H 0.3816 0.2266 0.5425 0.056 Uiso 0.949(9) 1 calc R U P E 1
H2SB H 0.3679 0.2721 0.5775 0.056 Uiso 0.949(9) 1 calc R U P E 1
C2SB C 0.482(7) 0.242(2) 0.553(2) 0.0463(15) Uani 0.051(9) 1 d D . P E 2
H2SC H 0.4950 0.2700 0.5308 0.056 Uiso 0.051(9) 1 calc R U P E 2
H2SD H 0.3980 0.2371 0.5552 0.056 Uiso 0.051(9) 1 calc R U P E 2
Cl1S Cl 0.59196(14) 0.35490(6) 0.67848(8) 0.0845(5) Uani 1 1 d . . . . .
Cl2S Cl 0.59807(11) 0.42866(5) 0.59927(6) 0.0623(4) Uani 1 1 d . . . . .
C1S C 0.5271(4) 0.37939(19) 0.6201(2) 0.0549(14) Uani 1 1 d . . . . .
H1SA H 0.4462 0.3866 0.6290 0.066 Uiso 1 1 calc R U . . .
H1SB H 0.5270 0.3577 0.5884 0.066 Uiso 1 1 calc R U . . .

loop_
_atom_site_aniso_label
_atom_site_aniso_U_11
_atom_site_aniso_U_22
_atom_site_aniso_U_33
_atom_site_aniso_U_23
_atom_site_aniso_U_13
_atom_site_aniso_U_12
O1 0.0183(15) 0.0351(17) 0.0363(16) -0.0132(13) -0.0057(12) 0.0041(12)
O1A 0.0260(15) 0.0233(15) 0.0307(15) 0.0017(12) -0.0099(12) -0.0011(12)
O1B 0.0205(15) 0.0432(18) 0.0227(14) 0.0059(13) -0.0021(11) -0.0058(12)
N1 0.0141(15) 0.0144(16) 0.0185(15) -0.0020(12) 0.0008(12) 0.0002(12)
N1A 0.0267(18) 0.0168(17) 0.0187(16) -0.0004(13) -0.0041(13) -0.0047(14)
N1B 0.0159(16) 0.0226(17) 0.0192(16) 0.0005(13) 0.0033(12) -0.0031(13)
C1 0.0177(19) 0.0135(18) 0.0160(18) 0.0027(15) 0.0002(14) -0.0030(15)
C1A 0.024(2) 0.018(2) 0.0127(17) -0.0002(15) 0.0043(15) -0.0020(16)
C1B 0.019(2) 0.0149(19) 0.0185(18) -0.0043(15) 0.0028(15) -0.0006(15)
C2 0.0168(19) 0.0174(19) 0.0169(18) 0.0002(15) 0.0003(15) -0.0016(15)
C2A 0.024(2) 0.020(2) 0.0161(18) -0.0040(16) 0.0067(15) -0.0011(16)
C2B 0.023(2) 0.018(2) 0.021(2) -0.0003(16) 0.0024(16) -0.0012(16)
C3 0.0095(17) 0.018(2) 0.0192(18) -0.0002(15) -0.0001(14) 0.0009(14)
C3A 0.0128(18) 0.0178(19) 0.0202(19) -0.0018(15) -0.0003(14) -0.0007(15)
C3B 0.0111(18) 0.020(2) 0.0207(19) 0.0017(15) -0.0004(14) 0.0010(15)
C4 0.0173(19) 0.017(2) 0.0176(18) 0.0010(15) 0.0018(14) -0.0018(15)
C4A 0.0166(19) 0.020(2) 0.0211(19) -0.0063(16) 0.0048(15) 0.0004(15)
C4B 0.0140(19) 0.0148(19) 0.026(2) 0.0004(16) -0.0006(15) 0.0002(15)
C5 0.017(2) 0.020(2) 0.026(2) -0.0029(16) 0.0040(15) 0.0026(15)
C5A 0.029(2) 0.019(2) 0.028(2) 0.0006(17) -0.0067(17) -0.0073(17)
C5B 0.017(2) 0.028(2) 0.023(2) -0.0045(17) 0.0059(15) -0.0019(16)
C6 0.0153(19) 0.023(2) 0.026(2) -0.0012(17) 0.0037(15) 0.0026(16)
C6A 0.026(2) 0.025(2) 0.029(2) -0.0022(18) -0.0035(17) -0.0072(17)
C6B 0.020(2) 0.027(2) 0.027(2) -0.0065(17) 0.0015(16) -0.0029(16)
C7 0.0139(19) 0.021(2) 0.0189(19) 0.0006(15) -0.0012(14) 0.0018(15)
C7A 0.022(2) 0.018(2) 0.025(2) -0.0007(16) -0.0010(16) -0.0031(16)
C7B 0.017(2) 0.029(2) 0.0197(19) -0.0029(17) 0.0023(15) 0.0004(16)
C8 0.020(2) 0.030(2) 0.039(2) -0.0112(19) 0.0030(17) 0.0058(17)
C8A 0.042(3) 0.034(3) 0.042(3) 0.010(2) -0.006(2) -0.016(2)
C8B 0.025(2) 0.037(3) 0.028(2) -0.0065(19) 0.0072(17) -0.0032(18)
C9 0.021(2) 0.041(3) 0.027(2) -0.0008(19) 0.0069(17) 0.0019(18)
C9A 0.047(3) 0.028(2) 0.035(2) -0.004(2) -0.018(2) -0.001(2)
C9B 0.025(2) 0.030(2) 0.033(2) -0.0052(19) 0.0087(17) -0.0099(18)
C10 0.020(2) 0.026(2) 0.0197(19) 0.0003(16) -0.0030(15) 0.0051(16)
C10A 0.021(2) 0.024(2) 0.034(2) -0.0043(18) 0.0008(17) -0.0008(17)
C10B 0.018(2) 0.039(3) 0.023(2) 0.0001(18) -0.0015(16) 0.0023(18)
C11 0.028(2) 0.032(2) 0.024(2) 0.0066(18) 0.0032(17) 0.0077(18)
C11A 0.035(3) 0.037(3) 0.033(2) -0.003(2) 0.0109(19) 0.001(2)
C11B 0.034(2) 0.028(2) 0.032(2) 0.0017(19) 0.0008(18) 0.0052(19)
C12 0.017(2) 0.021(2) 0.027(2) -0.0031(17) -0.0025(16) -0.0004(16)
C12A 0.028(2) 0.025(2) 0.029(2) 0.0044(18) -0.0081(17) -0.0068(17)
C12B 0.0136(19) 0.042(3) 0.022(2) -0.0099(18) -0.0007(15) -0.0034(17)
C13 0.023(2) 0.028(2) 0.047(3) -0.007(2) -0.0017(19) -0.0019(18)
C13A 0.041(3) 0.041(3) 0.031(2) 0.005(2) -0.002(2) -0.006(2)
C13B 0.027(2) 0.035(3) 0.032(2) -0.0156(19) 0.0098(18) -0.0108(19)
C14 0.0175(19) 0.019(2) 0.0202(19) -0.0044(16) 0.0013(15) 0.0025(15)
C14A 0.027(2) 0.0132(19) 0.022(2) -0.0026(15) -0.0020(16) -0.0040(16)
C14B 0.019(2) 0.020(2) 0.0196(19) 0.0029(16) 0.0055(15) -0.0031(16)
C15 0.023(2) 0.026(2) 0.0202(19) 0.0011(17) 0.0002(15) -0.0026(17)
C15A 0.027(2) 0.020(2) 0.028(2) -0.0033(17) 0.0014(17) -0.0045(17)
C15B 0.023(2) 0.024(2) 0.023(2) 0.0030(17) -0.0004(16) -0.0035(16)
C16 0.029(2) 0.037(3) 0.021(2) 0.0039(18) -0.0057(17) -0.0063(19)
C16A 0.028(2) 0.030(2) 0.037(2) -0.001(2) 0.0048(18) 0.0009(19)
C16B 0.030(2) 0.036(3) 0.021(2) -0.0039(18) -0.0007(17) 0.0020(19)
C17 0.021(2) 0.039(3) 0.029(2) -0.0096(19) -0.0049(17) -0.0052(18)
C17A 0.032(2) 0.025(2) 0.045(3) 0.001(2) -0.005(2) 0.0070(19)
C17B 0.026(2) 0.046(3) 0.025(2) 0.010(2) 0.0000(17) 0.006(2)
C18 0.024(2) 0.023(2) 0.034(2) -0.0050(18) 0.0016(17) -0.0025(17)
C18A 0.037(2) 0.025(2) 0.026(2) 0.0025(18) -0.0008(18) -0.0019(18)
C18B 0.027(2) 0.029(2) 0.030(2) 0.0043(19) 0.0067(18) 0.0066(18)
C19 0.0167(19) 0.019(2) 0.025(2) -0.0035(16) 0.0036(15) 0.0028(15)
C19A 0.031(2) 0.014(2) 0.027(2) -0.0011(16) 0.0001(17) -0.0039(17)
C19B 0.020(2) 0.023(2) 0.027(2) 0.0050(17) 0.0060(16) -0.0007(16)
C20 0.029(2) 0.038(3) 0.035(2) 0.016(2) -0.0109(19) -0.012(2)
C20A 0.043(3) 0.028(2) 0.027(2) 0.0015(18) 0.0092(19) 0.004(2)
C20B 0.040(3) 0.020(2) 0.029(2) -0.0034(18) -0.0108(19) -0.0018(18)
C21 0.039(3) 0.089(4) 0.036(3) 0.033(3) -0.011(2) -0.021(3)
C21A 0.075(4) 0.051(3) 0.028(3) -0.006(2) 0.017(2) 0.012(3)
C21B 0.045(3) 0.035(3) 0.036(3) -0.014(2) -0.014(2) 0.010(2)
C22 0.044(3) 0.035(3) 0.074(4) 0.024(3) -0.022(3) -0.008(2)
C22A 0.043(3) 0.036(3) 0.052(3) 0.004(2) 0.020(2) -0.001(2)
C22B 0.058(3) 0.030(3) 0.046(3) 0.003(2) -0.013(2) -0.016(2)
C23 0.019(2) 0.022(2) 0.031(2) 0.0049(17) 0.0009(16) -0.0020(16)
C23A 0.043(3) 0.024(2) 0.022(2) 0.0030(17) 0.0055(18) 0.0054(19)
C23B 0.035(2) 0.023(2) 0.032(2) -0.0045(18) 0.0053(18) 0.0027(18)
C24 0.025(2) 0.023(2) 0.059(3) 0.009(2) -0.008(2) -0.0006(18)
C24A 0.050(3) 0.033(3) 0.037(3) 0.009(2) 0.015(2) 0.006(2)
C24B 0.057(3) 0.024(2) 0.057(3) 0.001(2) 0.003(2) -0.004(2)
C25 0.029(2) 0.038(3) 0.033(2) 0.009(2) 0.0027(18) 0.0004(19)
C25A 0.070(3) 0.032(3) 0.022(2) 0.0012(19) 0.000(2) 0.005(2)
C25B 0.040(3) 0.034(3) 0.040(3) -0.005(2) 0.012(2) 0.013(2)
Cl9S 0.0431(6) 0.0654(9) 0.0506(6) -0.0156(6) -0.0030(5) 0.0012(6)
Cl5S 0.075(5) 0.070(3) 0.1056(16) -0.031(2) -0.025(3) -0.010(3)
Cl6S 0.056(2) 0.129(6) 0.104(3) 0.012(4) -0.0040(16) -0.006(3)
Cl10 0.0431(6) 0.0654(9) 0.0506(6) -0.0156(6) -0.0030(5) 0.0012(6)
Cl1B 0.0431(6) 0.0654(9) 0.0506(6) -0.0156(6) -0.0030(5) 0.0012(6)
Cl5B 0.075(5) 0.070(3) 0.1056(16) -0.031(2) -0.025(3) -0.010(3)
Cl6B 0.056(2) 0.129(6) 0.104(3) 0.012(4) -0.0040(16) -0.006(3)
Cl1C 0.0431(6) 0.0654(9) 0.0506(6) -0.0156(6) -0.0030(5) 0.0012(6)
Cl9B 0.0431(6) 0.0654(9) 0.0506(6) -0.0156(6) -0.0030(5) 0.0012(6)
C3S 0.065(4) 0.058(3) 0.112(5) -0.027(3) 0.012(3) -0.003(3)
C5S 0.0431(6) 0.0654(9) 0.0506(6) -0.0156(6) -0.0030(5) 0.0012(6)
C5SB 0.0431(6) 0.0654(9) 0.0506(6) -0.0156(6) -0.0030(5) 0.0012(6)
Cl7S 0.0548(16) 0.0565(17) 0.134(3) -0.0104(16) 0.0271(15) 0.0061(12)
Cl8S 0.070(6) 0.061(7) 0.064(6) 0.005(4) -0.004(4) 0.009(4)
Cl7B 0.080(3) 0.162(5) 0.076(3) 0.058(3) 0.039(2) 0.068(3)
Cl8B 0.070(6) 0.061(7) 0.064(6) 0.005(4) -0.004(4) 0.009(4)
C4S 0.063(8) 0.061(8) 0.077(9) -0.008(6) -0.031(7) 0.006(6)
C4SB 0.059(10) 0.057(11) 0.038(9) 0.012(7) 0.011(8) -0.001(8)
Cl3S 0.0752(11) 0.0562(10) 0.0499(9) 0.0033(7) 0.0095(7) -0.0115(8)
Cl4S 0.0412(10) 0.1374(19) 0.120(2) 0.0295(16) -0.0050(12) -0.0184(10)
Cl3B 0.083(19) 0.045(15) 0.11(2) -0.013(14) 0.007(16) 0.025(13)
Cl4B 0.0412(10) 0.1374(19) 0.120(2) 0.0295(16) -0.0050(12) -0.0184(10)
C2S 0.031(3) 0.057(4) 0.051(3) 0.007(3) -0.006(2) 0.006(2)
C2SB 0.031(3) 0.057(4) 0.051(3) 0.007(3) -0.006(2) 0.006(2)
Cl1S 0.0600(10) 0.0922(13) 0.1010(13) 0.0222(10) -0.0191(9) -0.0003(9)
Cl2S 0.0304(7) 0.0804(11) 0.0762(10) 0.0047(8) 0.0082(6) 0.0164(6)
C1S 0.033(3) 0.074(4) 0.058(3) -0.019(3) -0.002(2) 0.004(3)

loop_
_atom_type_symbol
_atom_type_description
_atom_type_scat_dispersion_real
_atom_type_scat_dispersion_imag
_atom_type_scat_source
C C 0.0033 0.0016 'International Tables Vol C Tables 4.2.6.8 and 6.1.1.4'
H H 0.0000 0.0000 'International Tables Vol C Tables 4.2.6.8 and 6.1.1.4'
Cl Cl 0.1484 0.1585 'International Tables Vol C Tables 4.2.6.8 and 6.1.1.4'
N N 0.0061 0.0033 'International Tables Vol C Tables 4.2.6.8 and 6.1.1.4'
O O 0.0106 0.0060 'International Tables Vol C Tables 4.2.6.8 and 6.1.1.4'

loop_
_geom_angle_atom_site_label_1
_geom_angle_atom_site_label_2
_geom_angle_atom_site_label_3
_geom_angle
C1 N1 C5 112.6(3)
C1 N1 C14 126.4(3)
C14 N1 C5 121.0(3)
C1A N1A C5A 114.2(3)
C1A N1A C14A 125.2(3)
C14A N1A C5A 119.4(3)
C1B N1B C5B 114.3(3)
C1B N1B C14B 124.1(3)
C14B N1B C5B 121.3(3)
N1 C1 C2 123.5(3)
N1 C1 C7 109.8(3)
C2 C1 C7 126.7(3)
N1A C1A C2A 122.2(3)
N1A C1A C7A 110.3(3)
C2A C1A C7A 127.0(3)
N1B C1B C2B 122.3(3)
N1B C1B C7B 110.0(3)
C2B C1B C7B 127.3(3)
O1 C2 C1 122.7(3)
O1 C2 C3 113.1(3)
C1 C2 C3 124.2(3)
O1A C2A C1A 124.0(3)
O1A C2A C3A 113.2(3)
C1A C2A C3A 122.8(3)
O1B C2B C1B 123.2(3)
O1B C2B C3B 112.4(3)
C1B C2B C3B 124.2(3)
C4 C3 C2 122.5(3)
C4 C3 C4B 119.0(3)
C4B C3 C2 118.0(3)
C4 C3A C2A 121.0(3)
C4A C3A C2A 119.4(3)
C4A C3A C4 118.9(3)
C4A C3B C2B 117.1(3)
C4B C3B C2B 123.6(3)
C4B C3B C4A 119.1(3)
C3 C4 C3A 120.7(3)
C3 C4 H4 119.6
C3A C4 H4 119.6
C3A C4A C3B 121.2(3)
C3A C4A H4A 119.4
C3B C4A H4A 119.4
C3 C4B H4B 119.5
C3B C4B C3 121.1(3)
C3B C4B H4B 119.5
N1 C5 C6 101.0(3)
N1 C5 C8 112.8(3)
N1 C5 C9 111.1(3)
C6 C5 C8 111.6(3)
C6 C5 C9 113.0(3)
C8 C5 C9 107.4(3)
N1A C5A C6A 102.8(3)
N1A C5A C8A 111.7(3)
N1A C5A C9A 111.4(3)
C8A C5A C6A 111.5(3)
C9A C5A C6A 111.9(3)
C9A C5A C8A 107.6(3)
N1B C5B C6B 102.7(3)
N1B C5B C8B 111.8(3)
N1B C5B C9B 111.7(3)
C8B C5B C6B 111.7(3)
C8B C5B C9B 107.2(3)
C9B C5B C6B 112.0(3)
C5 C6 H6A 110.1
C5 C6 H6B 110.1
C5 C6 C7 108.2(3)
H6A C6 H6B 108.4
C7 C6 H6A 110.1
C7 C6 H6B 110.1
C5A C6A H6AA 109.8
C5A C6A H6AB 109.8
C5A C6A C7A 109.3(3)
H6AA C6A H6AB 108.3
C7A C6A H6AA 109.8
C7A C6A H6AB 109.8
C5B C6B H6BA 109.8
C5B C6B H6BB 109.8
C5B C6B C7B 109.4(3)
H6BA C6B H6BB 108.2
C7B C6B H6BA 109.8
C7B C6B H6BB 109.8
C1 C7 C6 101.6(3)
C1 C7 C10 113.6(3)
C1 C7 C12 110.9(3)
C10 C7 C6 110.4(3)
C12 C7 C6 110.9(3)
C12 C7 C10 109.3(3)
C1A C7A C6A 103.4(3)
C1A C7A C10A 111.6(3)
C1A C7A C12A 115.7(3)
C10A C7A C6A 110.0(3)
C10A C7A C12A 106.5(3)
C12A C7A C6A 109.6(3)
C1B C7B C6B 103.6(3)
C1B C7B C10B 112.0(3)
C1B C7B C12B 115.1(3)
C6B C7B C12B 108.5(3)
C10B C7B C6B 110.9(3)
C10B C7B C12B 106.8(3)
C5 C8 H8A 109.5
C5 C8 H8B 109.5
C5 C8 H8C 109.5
H8A C8 H8B 109.5
H8A C8 H8C 109.5
H8B C8 H8C 109.5
C5A C8A H8AA 109.5
C5A C8A H8AB 109.5
C5A C8A H8AC 109.5
H8AA C8A H8AB 109.5
H8AA C8A H8AC 109.5
H8AB C8A H8AC 109.5
C5B C8B H8BA 109.5
C5B C8B H8BB 109.5
C5B C8B H8BC 109.5
H8BA C8B H8BB 109.5
H8BA C8B H8BC 109.5
H8BB C8B H8BC 109.5
C5 C9 H9A 109.5
C5 C9 H9B 109.5
C5 C9 H9C 109.5
H9A C9 H9B 109.5
H9A C9 H9C 109.5
H9B C9 H9C 109.5
C5A C9A H9AA 109.5
C5A C9A H9AB 109.5
C5A C9A H9AC 109.5
H9AA C9A H9AB 109.5
H9AA C9A H9AC 109.5
H9AB C9A H9AC 109.5
C5B C9B H9BA 109.5
C5B C9B H9BB 109.5
C5B C9B H9BC 109.5
H9BA C9B H9BB 109.5
H9BA C9B H9BC 109.5
H9BB C9B H9BC 109.5
C7 C10 H10A 108.3
C7 C10 H10B 108.3
H10A C10 H10B 107.4
C11 C10 C7 115.8(3)
C11 C10 H10A 108.3
C11 C10 H10B 108.3
C7A C10A H10C 108.4
C7A C10A H10D 108.4
H10C C10A H10D 107.5
C11A C10A C7A 115.5(3)
C11A C10A H10C 108.4
C11A C10A H10D 108.4
C7B C10B H10E 108.2
C7B C10B H10F 108.2
H10E C10B H10F 107.4
C11B C10B C7B 116.2(3)
C11B C10B H10E 108.2
C11B C10B H10F 108.2
C10 C11 H11A 109.5
C10 C11 H11B 109.5
C10 C11 H11C 109.5
H11A C11 H11B 109.5
H11A C11 H11C 109.5
H11B C11 H11C 109.5
C10A C11A H11D 109.5
C10A C11A H11E 109.5
C10A C11A H11F 109.5
H11D C11A H11E 109.5
H11D C11A H11F 109.5
H11E C11A H11F 109.5
C10B C11B H11G 109.5
C10B C11B H11H 109.5
C10B C11B H11I 109.5
H11G C11B H11H 109.5
H11G C11B H11I 109.5
H11H C11B H11I 109.5
C7 C12 H12A 108.6
C7 C12 H12B 108.6
H12A C12 H12B 107.5
C13 C12 C7 114.8(3)
C13 C12 H12A 108.6
C13 C12 H12B 108.6
C7A C12A H12C 107.6
C7A C12A H12D 107.6
H12C C12A H12D 107.0
C13A C12A C7A 119.0(3)
C13A C12A H12C 107.6
C13A C12A H12D 107.6
C7B C12B H12E 108.2
C7B C12B H12F 108.2
H12E C12B H12F 107.3
C13B C12B C7B 116.4(3)
C13B C12B H12E 108.2
C13B C12B H12F 108.2
C12 C13 H13A 109.5
C12 C13 H13B 109.5
C12 C13 H13C 109.5
H13A C13 H13B 109.5
H13A C13 H13C 109.5
H13B C13 H13C 109.5
C12A C13A H13D 109.5
C12A C13A H13E 109.5
C12A C13A H13F 109.5
H13D C13A H13E 109.5
H13D C13A H13F 109.5
H13E C13A H13F 109.5
C12B C13B H13G 109.5
C12B C13B H13H 109.5
C12B C13B H13I 109.5
H13G C13B H13H 109.5
H13G C13B H13I 109.5
H13H C13B H13I 109.5
C15 C14 N1 121.0(3)
C15 C14 C19 120.5(3)
C19 C14 N1 118.5(3)
C15A C14A N1A 119.4(3)
C19A C14A N1A 119.4(3)
C19A C14A C15A 121.2(4)
C15B C14B N1B 119.4(3)
C19B C14B N1B 119.6(3)
C19B C14B C15B 121.0(3)
C14 C15 C20 122.9(3)
C16 C15 C14 118.4(4)
C16 C15 C20 118.5(3)
C14A C15A C20A 123.1(4)
C16A C15A C14A 118.0(4)
C16A C15A C20A 118.8(3)
C14B C15B C20B 124.1(3)
C16B C15B C14B 118.0(4)
C16B C15B C20B 117.7(4)
C15 C16 H16 119.0
C17 C16 C15 121.9(4)
C17 C16 H16 119.0
C15A C16A H16A 119.2
C17A C16A C15A 121.6(4)
C17A C16A H16A 119.2
C15B C16B H16B 119.3
C17B C16B C15B 121.5(4)
C17B C16B H16B 119.3
C16 C17 H17 120.4
C16 C17 C18 119.1(4)
C18 C17 H17 120.4
C16A C17A H17A 120.1
C16A C17A C18A 119.9(4)
C18A C17A H17A 120.1
C16B C17B H17B 120.1
C16B C17B C18B 119.8(4)
C18B C17B H17B 120.1
C17 C18 H18 119.1
C17 C18 C19 121.8(4)
C19 C18 H18 119.1
C17A C18A H18A 119.6
C17A C18A C19A 120.9(4)
C19A C18A H18A 119.6
C17B C18B H18B 119.4
C17B C18B C19B 121.2(4)
C19B C18B H18B 119.4
C14 C19 C23 122.2(3)
C18 C19 C14 118.3(3)
C18 C19 C23 119.4(3)
C14A C19A C23A 123.1(3)
C18A C19A C14A 118.3(4)
C18A C19A C23A 118.5(3)
C14B C19B C23B 122.7(4)
C18B C19B C14B 118.5(4)
C18B C19B C23B 118.6(4)
C15 C20 H20 107.9
C15 C20 C21 112.6(4)
C15 C20 C22 109.8(3)
C21 C20 H20 107.9
C21 C20 C22 110.5(4)
C22 C20 H20 107.9
C15A C20A H20A 107.7
C15A C20A C21A 112.9(4)
C15A C20A C22A 110.5(4)
C21A C20A H20A 107.7
C22A C20A H20A 107.7
C22A C20A C21A 110.0(4)
C15B C20B H20B 108.1
C15B C20B C21B 111.5(3)
C15B C20B C22B 110.9(4)
C21B C20B H20B 108.1
C22B C20B H20B 108.1
C22B C20B C21B 110.1(4)
C20 C21 H21A 109.5
C20 C21 H21B 109.5
C20 C21 H21C 109.5
H21A C21 H21B 109.5
H21A C21 H21C 109.5
H21B C21 H21C 109.5
C20A C21A H21D 109.5
C20A C21A H21E 109.5
C20A C21A H21F 109.5
H21D C21A H21E 109.5
H21D C21A H21F 109.5
H21E C21A H21F 109.5
C20B C21B H21G 109.5
C20B C21B H21H 109.5
C20B C21B H21I 109.5
H21G C21B H21H 109.5
H21G C21B H21I 109.5
H21H C21B H21I 109.5
C20 C22 H22A 109.5
C20 C22 H22B 109.5
C20 C22 H22C 109.5
H22A C22 H22B 109.5
H22A C22 H22C 109.5
H22B C22 H22C 109.5
C20A C22A H22D 109.5
C20A C22A H22E 109.5
C20A C22A H22F 109.5
H22D C22A H22E 109.5
H22D C22A H22F 109.5
H22E C22A H22F 109.5
C20B C22B H22G 109.5
C20B C22B H22H 109.5
C20B C22B H22I 109.5
H22G C22B H22H 109.5
H22G C22B H22I 109.5
H22H C22B H22I 109.5
C19 C23 H23 108.0
C19 C23 C24 112.9(3)
C19 C23 C25 109.4(3)
C24 C23 H23 108.0
C24 C23 C25 110.3(3)
C25 C23 H23 108.0
C19A C23A H23A 107.8
C19A C23A C24A 112.4(3)
C19A C23A C25A 111.1(4)
C24A C23A H23A 107.8
C25A C23A H23A 107.8
C25A C23A C24A 109.6(3)
C19B C23B H23B 107.9
C19B C23B C24B 112.7(3)
C19B C23B C25B 110.0(3)
C24B C23B H23B 107.9
C24B C23B C25B 110.3(4)
C25B C23B H23B 107.9
C23 C24 H24A 109.5
C23 C24 H24B 109.5
C23 C24 H24C 109.5
H24A C24 H24B 109.5
H24A C24 H24C 109.5
H24B C24 H24C 109.5
C23A C24A H24D 109.5
C23A C24A H24E 109.5
C23A C24A H24F 109.5
H24D C24A H24E 109.5
H24D C24A H24F 109.5
H24E C24A H24F 109.5
C23B C24B H24G 109.5
C23B C24B H24H 109.5
C23B C24B H24I 109.5
H24G C24B H24H 109.5
H24G C24B H24I 109.5
H24H C24B H24I 109.5
C23 C25 H25A 109.5
C23 C25 H25B 109.5
C23 C25 H25C 109.5
H25A C25 H25B 109.5
H25A C25 H25C 109.5
H25B C25 H25C 109.5
C23A C25A H25D 109.5
C23A C25A H25E 109.5
C23A C25A H25F 109.5
H25D C25A H25E 109.5
H25D C25A H25F 109.5
H25E C25A H25F 109.5
C23B C25B H25G 109.5
C23B C25B H25H 109.5
C23B C25B H25I 109.5
H25G C25B H25H 109.5
H25G C25B H25I 109.5
H25H C25B H25I 109.5
Cl5S C3S Cl6S 115.2(7)
Cl5S C3S H3SA 108.5
Cl5S C3S H3SB 108.5
Cl6S C3S H3SA 108.5
Cl6S C3S H3SB 108.5
Cl5B C3S Cl6B 104.5(11)
Cl5B C3S H3SC 110.9
Cl5B C3S H3SD 110.9
Cl6B C3S H3SC 110.9
Cl6B C3S H3SD 110.9
H3SC C3S H3SD 108.9
H3SA C3S H3SB 107.5
Cl9S C5S Cl10 114.1(3)
Cl9S C5S Cl1B 102.3(4)
Cl9S C5S H5SA 108.7
Cl9S C5S H5SB 108.7
Cl9S C5S H5SC 111.3
Cl9S C5S H5SD 111.3
Cl10 C5S H5SA 108.7
Cl10 C5S H5SB 108.7
Cl1B C5S H5SC 111.3
Cl1B C5S H5SD 111.3
H5SA C5S H5SB 107.6
H5SC C5S H5SD 109.2
Cl1C C5SB H5SE 107.7
Cl1C C5SB H5SF 107.7
Cl9B C5SB Cl1C 118.6(17)
Cl9B C5SB H5SE 107.7
Cl9B C5SB H5SF 107.7
H5SE C5SB H5SF 107.1
Cl7S C4S Cl8S 112.2(11)
Cl7S C4S H4SA 109.2
Cl7S C4S H4SB 109.2
Cl8S C4S H4SA 109.2
Cl8S C4S H4SB 109.2
H4SA C4S H4SB 107.9
Cl7B C4SB H4SC 107.4
Cl7B C4SB H4SD 107.4
Cl8B C4SB Cl7B 119.8(18)
Cl8B C4SB H4SC 107.4
Cl8B C4SB H4SD 107.4
H4SC C4SB H4SD 106.9
Cl3S C2S H2SA 108.7
Cl3S C2S H2SB 108.7
Cl4S C2S Cl3S 114.3(3)
Cl4S C2S H2SA 108.7
Cl4S C2S H2SB 108.7
H2SA C2S H2SB 107.6
Cl3B C2SB H2SC 110.1
Cl3B C2SB H2SD 110.1
Cl4B C2SB Cl3B 107.9(16)
Cl4B C2SB H2SC 110.1
Cl4B C2SB H2SD 110.1
H2SC C2SB H2SD 108.4
Cl1S C1S Cl2S 111.9(3)
Cl1S C1S H1SA 109.2
Cl1S C1S H1SB 109.2
Cl2S C1S H1SA 109.2
Cl2S C1S H1SB 109.2
H1SA C1S H1SB 107.9

loop_
_geom_bond_atom_site_label_1
_geom_bond_atom_site_label_2
_geom_bond_distance
O1 C2 1.293(4)
O1A C2A 1.294(4)
O1B C2B 1.310(4)
N1 C1 1.378(4)
N1 C5 1.502(4)
N1 C14 1.438(5)
N1A C1A 1.378(5)
N1A C5A 1.497(5)
N1A C14A 1.446(5)
N1B C1B 1.382(4)
N1B C5B 1.497(5)
N1B C14B 1.452(5)
C1 C2 1.401(5)
C1 C7 1.528(5)
C1A C2A 1.406(5)
C1A C7A 1.518(5)
C1B C2B 1.391(5)
C1B C7B 1.522(5)
C2 C3 1.505(5)
C2A C3A 1.505(5)
C2B C3B 1.497(5)
C3 C4 1.388(5)
C3 C4B 1.402(5)
C3A C4 1.404(5)
C3A C4A 1.382(5)
C3B C4A 1.399(5)
C3B C4B 1.379(5)
C4 H4 0.9500
C4A H4A 0.9500
C4B H4B 0.9500
C5 C6 1.515(5)
C5 C8 1.520(5)
C5 C9 1.529(5)
C5A C6A 1.532(6)
C5A C8A 1.531(5)
C5A C9A 1.529(6)
C5B C6B 1.538(5)
C5B C8B 1.518(5)
C5B C9B 1.527(6)
C6 H6A 0.9900
C6 H6B 0.9900
C6 C7 1.546(5)
C6A H6AA 0.9900
C6A H6AB 0.9900
C6A C7A 1.559(5)
C6B H6BA 0.9900
C6B H6BB 0.9900
C6B C7B 1.552(5)
C7 C10 1.545(5)
C7 C12 1.545(5)
C7A C10A 1.538(5)
C7A C12A 1.552(5)
C7B C10B 1.540(6)
C7B C12B 1.560(5)
C8 H8A 0.9800
C8 H8B 0.9800
C8 H8C 0.9800
C8A H8AA 0.9800
C8A H8AB 0.9800
C8A H8AC 0.9800
C8B H8BA 0.9800
C8B H8BB 0.9800
C8B H8BC 0.9800
C9 H9A 0.9800
C9 H9B 0.9800
C9 H9C 0.9800
C9A H9AA 0.9800
C9A H9AB 0.9800
C9A H9AC 0.9800
C9B H9BA 0.9800
C9B H9BB 0.9800
C9B H9BC 0.9800
C10 H10A 0.9900
C10 H10B 0.9900
C10 C11 1.531(5)
C10A H10C 0.9900
C10A H10D 0.9900
C10A C11A 1.521(5)
C10B H10E 0.9900
C10B H10F 0.9900
C10B C11B 1.520(6)
C11 H11A 0.9800
C11 H11B 0.9800
C11 H11C 0.9800
C11A H11D 0.9800
C11A H11E 0.9800
C11A H11F 0.9800
C11B H11G 0.9800
C11B H11H 0.9800
C11B H11I 0.9800
C12 H12A 0.9900
C12 H12B 0.9900
C12 C13 1.531(5)
C12A H12C 0.9900
C12A H12D 0.9900
C12A C13A 1.496(6)
C12B H12E 0.9900
C12B H12F 0.9900
C12B C13B 1.510(6)
C13 H13A 0.9800
C13 H13B 0.9800
C13 H13C 0.9800
C13A H13D 0.9800
C13A H13E 0.9800
C13A H13F 0.9800
C13B H13G 0.9800
C13B H13H 0.9800
C13B H13I 0.9800
C14 C15 1.407(5)
C14 C19 1.412(5)
C14A C15A 1.404(5)
C14A C19A 1.403(5)
C14B C15B 1.405(5)
C14B C19B 1.400(5)
C15 C16 1.381(5)
C15 C20 1.520(5)
C15A C16A 1.391(6)
C15A C20A 1.516(5)
C15B C16B 1.396(5)
C15B C20B 1.521(6)
C16 H16 0.9500
C16 C17 1.379(6)
C16A H16A 0.9500
C16A C17A 1.370(6)
C16B H16B 0.9500
C16B C17B 1.376(6)
C17 H17 0.9500
C17 C18 1.381(6)
C17A H17A 0.9500
C17A C18A 1.386(6)
C17B H17B 0.9500
C17B C18B 1.376(6)
C18 H18 0.9500
C18 C19 1.382(5)
C18A H18A 0.9500
C18A C19A 1.391(6)
C18B H18B 0.9500
C18B C19B 1.396(6)
C19 C23 1.521(5)
C19A C23A 1.518(5)
C19B C23B 1.521(6)
C20 H20 1.0000
C20 C21 1.522(6)
C20 C22 1.535(7)
C20A H20A 1.0000
C20A C21A 1.534(6)
C20A C22A 1.527(6)
C20B H20B 1.0000
C20B C21B 1.530(6)
C20B C22B 1.523(6)
C21 H21A 0.9800
C21 H21B 0.9800
C21 H21C 0.9800
C21A H21D 0.9800
C21A H21E 0.9800
C21A H21F 0.9800
C21B H21G 0.9800
C21B H21H 0.9800
C21B H21I 0.9800
C22 H22A 0.9800
C22 H22B 0.9800
C22 H22C 0.9800
C22A H22D 0.9800
C22A H22E 0.9800
C22A H22F 0.9800
C22B H22G 0.9800
C22B H22H 0.9800
C22B H22I 0.9800
C23 H23 1.0000
C23 C24 1.525(6)
C23 C25 1.528(5)
C23A H23A 1.0000
C23A C24A 1.537(6)
C23A C25A 1.526(6)
C23B H23B 1.0000
C23B C24B 1.530(6)
C23B C25B 1.535(6)
C24 H24A 0.9800
C24 H24B 0.9800
C24 H24C 0.9800
C24A H24D 0.9800
C24A H24E 0.9800
C24A H24F 0.9800
C24B H24G 0.9800
C24B H24H 0.9800
C24B H24I 0.9800
C25 H25A 0.9800
C25 H25B 0.9800
C25 H25C 0.9800
C25A H25D 0.9800
C25A H25E 0.9800
C25A H25F 0.9800
C25B H25G 0.9800
C25B H25H 0.9800
C25B H25I 0.9800
Cl9S C5S 1.737(6)
Cl5S C3S 1.700(12)
Cl6S C3S 1.760(9)
Cl10 C5S 1.770(6)
Cl1B C5S 1.821(13)
Cl5B C3S 1.781(17)
Cl6B C3S 1.795(15)
Cl1C C5SB 1.730(19)
Cl9B C5SB 1.707(19)
C3S H3SC 0.9900
C3S H3SD 0.9900
C3S H3SA 0.9900
C3S H3SB 0.9900
C5S H5SA 0.9900
C5S H5SB 0.9900
C5S H5SC 0.9900
C5S H5SD 0.9900
C5SB H5SE 0.9900
C5SB H5SF 0.9900
Cl7S C4S 1.722(12)
Cl8S C4S 1.77(3)
Cl7B C4SB 1.779(16)
Cl8B C4SB 1.64(6)
C4S H4SA 0.9900
C4S H4SB 0.9900
C4SB H4SC 0.9900
C4SB H4SD 0.9900
Cl3S C2S 1.743(5)
Cl4S C2S 1.719(5)
Cl3B C2SB 1.78(2)
Cl4B C2SB 1.75(2)
C2S H2SA 0.9900
C2S H2SB 0.9900
C2SB H2SC 0.9900
C2SB H2SD 0.9900
Cl1S C1S 1.732(6)
Cl2S C1S 1.757(6)
C1S H1SA 0.9900
C1S H1SB 0.9900
